data_7219243
loop_
_publ_author_name
'Li, Qipeng'
'Du, Shaowu'

_publ_section_title
;
 A family of 3D lanthanide organic frameworks with tunable luminescence
 and slow magnetic relaxation
;
_journal_name_full 'RSC Adv.'
_journal_paper_doi 10.1039/C4RA14939D
_journal_year 2015
_chemical_formula_sum 'C45 H50 N5 O22 Sm2'
_chemical_formula_weight 1313.60
_chemical_name_systematic
; 
 ? 
;
_space_group_IT_number 14
_symmetry_space_group_name_Hall '-P 2ybc'
_symmetry_space_group_name_H-M 'P 1 21/c 1'
_atom_sites_solution_hydrogens geom
_atom_sites_solution_primary direct
_atom_sites_solution_secondary difmap
_audit_creation_method SHELXL-97
_audit_update_record
;
2014-06-26 deposited with the CCDC.
2015-01-05 downloaded from the CCDC.
;
_cell_angle_alpha 90.00
_cell_angle_beta 99.142(3)
_cell_angle_gamma 90.00
_cell_formula_units_Z 2
_cell_length_a 13.4721(6)
_cell_length_b 14.8138(7)
_cell_length_c 13.4131(8)
_cell_measurement_reflns_used 7595
_cell_measurement_temperature 173(2)
_cell_measurement_theta_max 27.4779
_cell_measurement_theta_min 2.0576
_cell_volume 2642.9(2)
_computing_structure_refinement 'SHELXL-97 (Sheldrick, 1997)'
_computing_structure_solution 'SHELXS-97 (Sheldrick, 1990)'
_diffrn_ambient_temperature 173(2)
_diffrn_measured_fraction_theta_full 0.989
_diffrn_measured_fraction_theta_max 0.989
_diffrn_radiation_monochromator graphite
_diffrn_radiation_source 'fine-focus sealed tube'
_diffrn_radiation_type MoK\a
_diffrn_radiation_wavelength 0.71073
_diffrn_reflns_av_R_equivalents 0.0435
_diffrn_reflns_av_sigmaI/netI 0.0667
_diffrn_reflns_limit_h_max 16
_diffrn_reflns_limit_h_min -17
_diffrn_reflns_limit_k_max 13
_diffrn_reflns_limit_k_min -19
_diffrn_reflns_limit_l_max 17
_diffrn_reflns_limit_l_min -17
_diffrn_reflns_number 21479
_diffrn_reflns_theta_full 27.45
_diffrn_reflns_theta_max 27.45
_diffrn_reflns_theta_min 2.71
_exptl_absorpt_coefficient_mu 2.282
_exptl_absorpt_correction_T_max 1.0000
_exptl_absorpt_correction_T_min 0.8056
_exptl_absorpt_correction_type multi-scan
_exptl_crystal_colour Colorless
_exptl_crystal_density_diffrn 1.651
_exptl_crystal_density_method 'not measured'
_exptl_crystal_description Prism
_exptl_crystal_F_000 1310
_exptl_crystal_size_max 0.2000
_exptl_crystal_size_mid 0.2000
_exptl_crystal_size_min 0.2000
_refine_diff_density_max 1.580
_refine_diff_density_min -1.097
_refine_diff_density_rms 0.137
_refine_ls_extinction_method none
_refine_ls_goodness_of_fit_ref 1.085
_refine_ls_hydrogen_treatment mixed
_refine_ls_matrix_type full
_refine_ls_number_parameters 423
_refine_ls_number_reflns 5978
_refine_ls_number_restraints 382
_refine_ls_restrained_S_all 1.077
_refine_ls_R_factor_all 0.0506
_refine_ls_R_factor_gt 0.0411
_refine_ls_shift/su_max 0.000
_refine_ls_shift/su_mean 0.000
_refine_ls_structure_factor_coef Fsqd
_refine_ls_weighting_details 'calc w=1/[\s^2^(Fo^2^)+(0.0300P)^2^+6.0000P] where P=(Fo^2^+2Fc^2^)/3'
_refine_ls_weighting_scheme calc
_refine_ls_wR_factor_gt 0.0959
_refine_ls_wR_factor_ref 0.0989
_reflns_number_gt 4651
_reflns_number_total 5978
_reflns_threshold_expression >2sigma(I)
_cod_data_source_file c4ra14939d2.cif
_cod_data_source_block Compound_1
_cod_depositor_comments
;
The following automatic conversions were performed:

'_exptl_absorpt_correction_type' value 'Multi-scan' changed to
'multi-scan' according to
/usr/data/users/saulius/crontab/automatic-downloads/rss-feeds/RSC/lib/dictionaries/cif_core.dic
dictionary named 'cif_core.dic' version 2.4.2 from 2011-04-26.

Automatic conversion script
Id: cif_fix_values 2935 2014-11-11 08:27:57Z andrius 
;
_cod_original_sg_symbol_H-M P2(1)/c
_cod_database_code 7219243

loop_
_symmetry_equiv_pos_as_xyz
'x, y, z'
'-x, y+1/2, -z+1/2'
'-x, -y, -z'
'x, -y-1/2, z-1/2'

loop_
_atom_site_label
_atom_site_type_symbol
_atom_site_fract_x
_atom_site_fract_y
_atom_site_fract_z
_atom_site_U_iso_or_equiv
_atom_site_adp_type
_atom_site_occupancy
_atom_site_symmetry_multiplicity
_atom_site_calc_flag
_atom_site_refinement_flags
_atom_site_disorder_assembly
_atom_site_disorder_group
Sm1 Sm 0.137983(17) 0.438329(17) 0.508184(19) 0.01797(8) Uani 1 1 d . . .
O1 O -0.0473(3) 0.4386(3) 0.5759(3) 0.0364(10) Uani 1 1 d . . .
O2 O 0.0671(3) 0.3354(4) 0.6184(4) 0.0675(17) Uani 1 1 d . A .
O3 O 0.0091(3) 0.1311(3) 0.8927(3) 0.0445(12) Uani 1 1 d . . .
O4 O -0.1400(3) 0.0606(3) 0.8754(3) 0.0457(12) Uani 1 1 d . . .
O9 O 0.2184(3) 0.2936(3) 0.4830(4) 0.0484(12) Uani 1 1 d . A .
N1 N -0.5802(4) 0.2679(4) 0.5536(5) 0.0576(17) Uani 1 1 d . A .
C1 C -0.0208(4) 0.3640(4) 0.6154(5) 0.0383(15) Uani 1 1 d . . .
C2 C -0.0936(4) 0.3058(4) 0.6579(5) 0.0392(15) Uani 1 1 d . A .
C3 C -0.0575(4) 0.2437(4) 0.7326(5) 0.0409(16) Uani 1 1 d . . .
H3A H 0.0127 0.2396 0.7559 0.049 Uiso 1 1 calc R A .
C4 C -0.1232(4) 0.1877(4) 0.7733(4) 0.0379(15) Uani 1 1 d . A .
C5 C -0.2262(4) 0.1916(5) 0.7368(5) 0.0420(16) Uani 1 1 d . . .
H5A H -0.2707 0.1513 0.7627 0.050 Uiso 1 1 calc R A .
C6 C -0.2641(4) 0.2539(5) 0.6628(5) 0.0414(16) Uani 1 1 d . A .
C7 C -0.1967(4) 0.3112(5) 0.6232(5) 0.0415(15) Uani 1 1 d . . .
H7A H -0.2215 0.3538 0.5724 0.050 Uiso 1 1 calc R A .
C8 C -0.3741(4) 0.2587(5) 0.6235(5) 0.0429(16) Uani 1 1 d . . .
C9 C -0.4429(5) 0.2444(6) 0.6868(6) 0.060(2) Uani 1 1 d . A .
H9A H -0.4208 0.2307 0.7559 0.071 Uiso 1 1 calc R . .
C10 C -0.5449(5) 0.2500(6) 0.6499(7) 0.064(2) Uani 1 1 d . . .
H10A H -0.5915 0.2406 0.6952 0.077 Uiso 1 1 calc R A .
C11 C -0.5141(5) 0.2804(5) 0.4944(6) 0.060(2) Uani 1 1 d . . .
H11A H -0.5381 0.2928 0.4252 0.072 Uiso 1 1 calc R A .
C12 C -0.4115(5) 0.2771(5) 0.5247(6) 0.060(2) Uani 1 1 d . A .
H12A H -0.3671 0.2874 0.4775 0.072 Uiso 1 1 calc R . .
C13 C -0.0818(4) 0.1205(4) 0.8531(5) 0.0395(15) Uani 1 1 d . . .
O5 O 0.2798(13) 0.4228(13) 0.6575(16) 0.032(3) Uani 0.50 1 d PDU A 1
O6 O 0.3134(10) 0.4942(11) 0.5229(6) 0.033(3) Uani 0.50 1 d PDU . 1
O7 O 0.6948(10) 0.5040(11) 0.5161(6) 0.028(2) Uani 0.50 1 d PDU . 1
O8 O 0.7913(8) 0.5450(9) 0.6581(9) 0.022(2) Uani 0.50 1 d PDU . 1
C14 C 0.3377(7) 0.4680(7) 0.6126(6) 0.029(2) Uani 0.50 1 d PDU . 1
C15 C 0.4422(4) 0.4849(5) 0.6668(5) 0.024(2) Uani 0.50 1 d PGU B 1
C16 C 0.5222(5) 0.4963(6) 0.6141(3) 0.024(2) Uani 0.50 1 d PGU B 1
C17 C 0.6183(4) 0.5118(6) 0.6662(4) 0.019(2) Uani 0.50 1 d PGU B 1
C18 C 0.6345(4) 0.5159(6) 0.7711(4) 0.029(2) Uani 0.50 1 d PGU B 1
H18A H 0.7019 0.5267 0.8077 0.035 Uiso 0.50 1 d PR B 1
C19 C 0.5545(5) 0.5045(5) 0.8238(3) 0.031(2) Uani 0.50 1 d PGU . 1
C20 C 0.4583(4) 0.4890(6) 0.7716(5) 0.028(2) Uani 0.50 1 d PGU . 1
H20A H 0.4025 0.4811 0.8079 0.034 Uiso 0.50 1 d PR B 1
C21 C 0.5731(7) 0.5120(7) 0.9366(8) 0.038(2) Uani 0.50 1 d PDU . 1
C22 C 0.6590(10) 0.5534(8) 0.9871(10) 0.053(3) Uani 0.50 1 d PDU C 1
H22A H 0.7109 0.5750 0.9515 0.064 Uiso 0.50 1 d PR C 1
N2 N 0.6079(10) 0.5221(8) 1.1501(9) 0.071(3) Uani 0.50 1 d PDU . 1
C23 C 0.6746(13) 0.5575(9) 1.0947(12) 0.071(4) Uani 0.50 1 d PDU C 1
H23A H 0.7379 0.5814 1.1283 0.085 Uiso 0.50 1 d PR C 1
C24 C 0.5257(12) 0.4825(9) 1.0998(11) 0.067(3) Uani 0.50 1 d PDU . 1
H24A H 0.4757 0.4616 1.1384 0.080 Uiso 0.50 1 d PR . 1
C25 C 0.5063(15) 0.4764(9) 0.9955(15) 0.054(3) Uani 0.50 1 d PDU . 1
H25A H 0.4430 0.4515 0.9633 0.065 Uiso 0.50 1 d PR . 1
C26 C 0.7069(6) 0.5241(7) 0.6092(6) 0.024(2) Uani 0.50 1 d PDU . 1
O10 O 0.2561(14) 0.3985(14) 0.6639(17) 0.044(4) Uani 0.50 1 d P A 2
O11 O 0.4301(9) 0.5555(10) 0.6569(9) 0.088(4) Uani 0.50 1 d P D 2
O12 O 0.2251(6) 0.2263(8) 0.7395(10) 0.253(8) Uani 1 1 d . E 2
O13 O 0.1842(14) 0.0682(13) 0.8468(16) 0.072(6) Uani 0.50 1 d P . 2
O14 O 0.3779(18) 0.000(3) 0.827(2) 0.245(14) Uani 0.50 1 d P F 2
O15 O 0.1134(9) 0.1374(8) 0.4479(11) 0.207(5) Uani 1 1 d DU . .
N3 N -0.0428(10) 0.0801(9) 0.3958(11) 0.172(5) Uani 1 1 d DU . .
C27 C 0.0202(10) 0.1457(12) 0.4526(14) 0.181(6) Uani 1 1 d DU . .
H27A H -0.0054 0.1918 0.4908 0.217 Uiso 1 1 calc R . .
C28 C -0.1393(12) 0.1022(13) 0.4288(16) 0.233(7) Uani 1 1 d DU . .
H28A H -0.1472 0.1680 0.4307 0.349 Uiso 1 1 calc R . .
H28B H -0.1402 0.0773 0.4963 0.349 Uiso 1 1 calc R . .
H28C H -0.1947 0.0762 0.3812 0.349 Uiso 1 1 calc R . .
C29 C -0.0086(14) -0.0020(12) 0.3461(13) 0.204(7) Uani 1 1 d DU . .
H29A H 0.0647 -0.0073 0.3628 0.306 Uiso 1 1 calc R . .
H29B H -0.0279 0.0031 0.2727 0.306 Uiso 1 1 calc R . .
H29C H -0.0402 -0.0557 0.3701 0.306 Uiso 1 1 calc R . .

loop_
_atom_site_aniso_label
_atom_site_aniso_U_11
_atom_site_aniso_U_22
_atom_site_aniso_U_33
_atom_site_aniso_U_23
_atom_site_aniso_U_13
_atom_site_aniso_U_12
Sm1 0.01332(12) 0.01825(13) 0.02222(14) -0.00152(11) 0.00245(8) -0.00043(10)
O1 0.045(2) 0.032(2) 0.034(2) 0.0174(19) 0.0136(18) 0.007(2)
O2 0.031(2) 0.066(3) 0.112(4) 0.063(3) 0.028(3) 0.013(2)
O3 0.0214(19) 0.049(3) 0.059(3) 0.034(2) -0.0073(18) -0.0043(19)
O4 0.027(2) 0.054(3) 0.053(3) 0.038(2) -0.0052(18) -0.009(2)
O9 0.028(2) 0.037(3) 0.076(3) -0.016(2) -0.008(2) 0.0124(19)
N1 0.026(3) 0.062(4) 0.080(5) 0.013(4) -0.007(3) 0.007(3)
C1 0.028(3) 0.039(3) 0.049(4) 0.027(3) 0.011(3) 0.006(3)
C2 0.020(3) 0.045(4) 0.053(4) 0.031(3) 0.009(2) 0.006(3)
C3 0.016(2) 0.051(4) 0.055(4) 0.031(3) 0.003(2) 0.003(3)
C4 0.019(3) 0.049(4) 0.046(4) 0.031(3) 0.003(2) 0.001(3)
C5 0.020(3) 0.055(4) 0.050(4) 0.033(3) 0.003(2) 0.001(3)
C6 0.020(3) 0.053(4) 0.051(4) 0.027(3) 0.004(2) 0.003(3)
C7 0.030(3) 0.046(4) 0.048(4) 0.027(3) 0.005(3) 0.007(3)
C8 0.020(3) 0.052(4) 0.054(4) 0.025(3) -0.002(3) 0.006(3)
C9 0.024(3) 0.086(6) 0.067(5) 0.030(4) 0.002(3) 0.004(4)
C10 0.022(3) 0.077(6) 0.092(6) 0.020(5) 0.006(3) 0.003(4)
C11 0.043(4) 0.063(5) 0.068(5) 0.014(4) -0.015(4) 0.011(4)
C12 0.034(4) 0.079(6) 0.063(5) 0.030(4) -0.003(3) 0.010(4)
C13 0.025(3) 0.044(4) 0.048(4) 0.023(3) 0.000(3) -0.001(3)
O5 0.017(6) 0.045(9) 0.034(5) 0.006(6) 0.003(5) -0.006(5)
O6 0.024(5) 0.060(6) 0.014(6) 0.011(6) 0.000(5) -0.007(4)
O7 0.019(4) 0.058(6) 0.007(5) -0.001(6) 0.003(5) -0.002(4)
O8 0.021(4) 0.033(7) 0.014(4) -0.002(4) 0.006(3) -0.013(4)
C14 0.020(4) 0.037(5) 0.028(5) -0.012(4) 0.000(4) 0.001(4)
C15 0.020(4) 0.028(5) 0.022(4) -0.003(4) 0.001(4) -0.001(4)
C16 0.017(4) 0.030(5) 0.025(4) -0.004(4) 0.000(3) -0.001(4)
C17 0.016(4) 0.033(5) 0.009(4) -0.001(4) 0.005(3) -0.004(4)
C18 0.026(4) 0.039(5) 0.023(4) -0.001(4) 0.003(4) -0.007(4)
C19 0.031(4) 0.044(5) 0.018(4) -0.003(4) 0.005(4) 0.004(4)
C20 0.026(4) 0.039(5) 0.021(4) -0.002(4) 0.010(4) -0.003(4)
C21 0.039(5) 0.053(5) 0.022(4) -0.001(4) 0.004(4) -0.006(5)
C22 0.058(6) 0.070(6) 0.031(5) -0.007(5) 0.004(5) -0.010(5)
N2 0.083(7) 0.092(7) 0.034(6) -0.001(6) 0.002(5) -0.013(6)
C23 0.077(7) 0.093(8) 0.041(6) -0.009(7) -0.001(6) -0.012(7)
C24 0.076(7) 0.088(7) 0.039(6) 0.009(6) 0.016(6) -0.014(7)
C25 0.055(6) 0.070(7) 0.038(5) -0.004(6) 0.006(5) -0.009(7)
C26 0.019(4) 0.032(5) 0.021(5) -0.001(4) 0.003(4) -0.001(4)
O10 0.042(11) 0.052(11) 0.033(7) -0.005(7) -0.012(6) -0.007(6)
O11 0.078(8) 0.129(12) 0.059(8) -0.022(8) 0.018(6) -0.047(8)
O12 0.093(6) 0.292(14) 0.395(17) 0.298(14) 0.101(8) 0.081(7)
O13 0.071(12) 0.055(11) 0.085(11) 0.012(8) 0.002(9) 0.022(8)
O14 0.14(2) 0.36(4) 0.26(3) 0.04(3) 0.08(2) -0.03(2)
O15 0.142(8) 0.152(9) 0.313(13) -0.017(9) -0.008(10) -0.028(8)
N3 0.110(8) 0.163(11) 0.228(12) 0.077(9) -0.017(9) -0.023(8)
C27 0.109(9) 0.148(12) 0.263(14) 0.020(11) -0.040(11) -0.035(10)
C28 0.152(13) 0.201(15) 0.344(17) 0.001(15) 0.035(14) 0.004(13)
C29 0.243(15) 0.201(15) 0.174(13) -0.069(12) 0.051(12) 0.008(13)

loop_
_atom_type_symbol
_atom_type_description
_atom_type_scat_dispersion_real
_atom_type_scat_dispersion_imag
_atom_type_scat_source
C C 0.0033 0.0016 'International Tables Vol C Tables 4.2.6.8 and 6.1.1.4'
H H 0.0000 0.0000 'International Tables Vol C Tables 4.2.6.8 and 6.1.1.4'
N N 0.0061 0.0033 'International Tables Vol C Tables 4.2.6.8 and 6.1.1.4'
O O 0.0106 0.0060 'International Tables Vol C Tables 4.2.6.8 and 6.1.1.4'
Sm Sm -0.1638 3.4418 'International Tables Vol C Tables 4.2.6.8 and 6.1.1.4'

loop_
_geom_angle_atom_site_label_1
_geom_angle_atom_site_label_2
_geom_angle_atom_site_label_3
_geom_angle
_geom_angle_site_symmetry_1
_geom_angle_site_symmetry_3
O13 Sm1 O3 69.7(4) 4_565 4_565
O13 Sm1 O1 77.6(5) 4_565 3_566
O3 Sm1 O1 75.80(15) 4_565 3_566
O13 Sm1 O4 131.1(4) 4_565 2_556
O3 Sm1 O4 133.41(13) 4_565 2_556
O1 Sm1 O4 71.33(15) 3_566 2_556
O13 Sm1 O2 136.4(4) 4_565 .
O3 Sm1 O2 78.88(19) 4_565 .
O1 Sm1 O2 123.32(14) 3_566 .
O4 Sm1 O2 92.5(2) 2_556 .
O13 Sm1 O9 69.4(5) 4_565 .
O3 Sm1 O9 79.88(13) 4_565 .
O1 Sm1 O9 144.21(15) 3_566 .
O4 Sm1 O9 142.61(14) 2_556 .
O2 Sm1 O9 76.06(17) . .
O13 Sm1 O7 60.9(4) 4_565 3_666
O3 Sm1 O7 130.5(2) 4_565 3_666
O1 Sm1 O7 94.8(4) 3_566 3_666
O4 Sm1 O7 84.8(3) 2_556 3_666
O2 Sm1 O7 138.7(3) . 3_666
O9 Sm1 O7 81.5(4) . 3_666
O13 Sm1 O6 72.4(4) 4_565 .
O3 Sm1 O6 141.8(3) 4_565 .
O1 Sm1 O6 101.1(3) 3_566 .
O4 Sm1 O6 77.5(4) 2_556 .
O2 Sm1 O6 128.6(3) . .
O9 Sm1 O6 82.3(4) . .
O7 Sm1 O6 12.0(2) 3_666 .
O13 Sm1 O10 122.4(7) 4_565 .
O3 Sm1 O10 138.6(4) 4_565 .
O1 Sm1 O10 142.4(5) 3_566 .
O4 Sm1 O10 72.0(6) 2_556 .
O2 Sm1 O10 66.4(3) . .
O9 Sm1 O10 70.7(6) . .
O7 Sm1 O10 73.7(4) 3_666 .
O6 Sm1 O10 62.5(4) . .
O13 Sm1 O5 116.4(6) 4_565 .
O3 Sm1 O5 148.7(4) 4_565 .
O1 Sm1 O5 135.0(5) 3_566 .
O4 Sm1 O5 68.0(5) 2_556 .
O2 Sm1 O5 77.4(3) . .
O9 Sm1 O5 74.7(5) . .
O7 Sm1 O5 63.3(3) 3_666 .
O6 Sm1 O5 51.9(3) . .
O10 Sm1 O5 11.2(4) . .
O13 Sm1 O8 10.1(5) 4_565 3_666
O3 Sm1 O8 79.0(2) 4_565 3_666
O1 Sm1 O8 75.4(3) 3_566 3_666
O4 Sm1 O8 121.8(3) 2_556 3_666
O2 Sm1 O8 145.6(3) . 3_666
O9 Sm1 O8 74.4(4) . 3_666
O7 Sm1 O8 51.9(2) 3_666 3_666
O6 Sm1 O8 63.8(3) . 3_666
O10 Sm1 O8 118.4(5) . 3_666
O5 Sm1 O8 110.8(4) . 3_666
O13 Sm1 O1 133.1(5) 4_565 .
O3 Sm1 O1 67.22(14) 4_565 .
O1 Sm1 O1 74.57(13) 3_566 .
O4 Sm1 O1 72.78(14) 2_556 .
O2 Sm1 O1 48.87(13) . .
O9 Sm1 O1 118.98(14) . .
O7 Sm1 O1 157.2(3) 3_666 .
O6 Sm1 O1 149.8(3) . .
O10 Sm1 O1 102.3(5) . .
O5 Sm1 O1 110.0(4) . .
O8 Sm1 O1 139.1(3) 3_666 .
C1 O1 Sm1 165.4(4) . 3_566
C1 O1 Sm1 85.9(3) . .
Sm1 O1 Sm1 105.43(13) 3_566 .
C1 O2 Sm1 103.3(4) . .
C13 O3 Sm1 141.3(4) . 4_566
C13 O4 Sm1 138.7(4) . 2_546
C11 N1 C10 116.7(6) . .
O1 C1 O2 121.0(5) . .
O1 C1 C2 120.9(5) . .
O2 C1 C2 118.0(5) . .
O1 C1 Sm1 69.3(3) . .
O2 C1 Sm1 52.5(3) . .
C2 C1 Sm1 165.9(5) . .
C3 C2 C7 119.6(5) . .
C3 C2 C1 119.0(5) . .
C7 C2 C1 121.4(5) . .
C4 C3 C2 120.6(5) . .
C4 C3 H3A 119.7 . .
C2 C3 H3A 119.7 . .
C3 C4 C5 119.8(5) . .
C3 C4 C13 119.3(5) . .
C5 C4 C13 120.8(5) . .
C6 C5 C4 120.6(5) . .
C6 C5 H5A 119.7 . .
C4 C5 H5A 119.7 . .
C5 C6 C7 118.9(5) . .
C5 C6 C8 121.0(5) . .
C7 C6 C8 120.1(5) . .
C2 C7 C6 120.4(5) . .
C2 C7 H7A 119.8 . .
C6 C7 H7A 119.8 . .
C9 C8 C12 116.7(6) . .
C9 C8 C6 120.4(6) . .
C12 C8 C6 122.9(6) . .
C8 C9 C10 120.0(7) . .
C8 C9 H9A 120.0 . .
C10 C9 H9A 120.0 . .
N1 C10 C9 122.6(7) . .
N1 C10 H10A 118.7 . .
C9 C10 H10A 118.7 . .
N1 C11 C12 124.6(7) . .
N1 C11 H11A 117.7 . .
C12 C11 H11A 117.7 . .
C8 C12 C11 119.4(7) . .
C8 C12 H12A 120.3 . .
C11 C12 H12A 120.3 . .
O4 C13 O3 126.1(5) . .
O4 C13 C4 117.6(5) . .
O3 C13 C4 116.2(5) . .
C14 O5 Sm1 91.1(12) . .
O7 O6 C14 165(4) 3_666 .
O7 O6 C26 12(3) 3_666 3_666
C14 O6 C26 152.4(14) . 3_666
O7 O6 Sm1 84(3) 3_666 .
C14 O6 Sm1 94.2(8) . .
C26 O6 Sm1 82.8(6) 3_666 .
O6 O7 C26 163(4) 3_666 .
O6 O7 C14 11(3) 3_666 3_666
C26 O7 C14 152.0(14) . 3_666
O6 O7 Sm1 84(3) 3_666 3_666
C26 O7 Sm1 94.1(8) . 3_666
C14 O7 Sm1 83.1(6) 3_666 3_666
C26 O8 Sm1 90.0(7) . 3_666
O5 C14 O6 122.6(15) . .
O5 C14 C15 117.7(11) . .
O6 C14 C15 119.6(10) . .
O5 C14 O7 121.3(13) . 3_666
O6 C14 O7 4.5(12) . 3_666
C15 C14 O7 120.2(8) . 3_666
O5 C14 Sm1 62.9(11) . .
O6 C14 Sm1 59.9(8) . .
C15 C14 Sm1 179.2(7) . .
O7 C14 Sm1 59.3(5) 3_666 .
C16 C15 C20 120.0 . .
C16 C15 C14 121.2(5) . .
C20 C15 C14 118.8(5) . .
C17 C16 C15 120.0 . .
C16 C17 C18 120.0 . .
C16 C17 C26 120.5(5) . .
C18 C17 C26 119.5(5) . .
C17 C18 C19 120.0 . .
C17 C18 H18A 120.0 . .
C19 C18 H18A 120.0 . .
C18 C19 C20 120.0 . .
C18 C19 C21 119.0(6) . .
C20 C19 C21 120.9(5) . .
C18 C19 C24 163.6(7) . 3_667
C20 C19 C24 71.1(7) . 3_667
C21 C19 C24 51.1(6) . 3_667
C19 C20 C15 120.0 . .
C19 C20 N2 106.1(6) . 3_667
C15 C20 N2 133.9(6) . 3_667
C19 C20 C24 60.4(6) . 3_667
C15 C20 C24 168.4(6) . 3_667
N2 C20 C24 47.8(7) 3_667 3_667
C19 C20 H20A 120.3 . .
C15 C20 H20A 119.7 . .
N2 C20 H20A 14.2 3_667 .
C24 C20 H20A 61.2 3_667 .
C24 C21 C22 148.2(10) 3_667 .
C24 C21 C25 62.5(11) 3_667 .
C22 C21 C25 117.1(13) . .
C24 C21 C19 68.9(8) 3_667 .
C22 C21 C19 121.2(10) . .
C25 C21 C19 121.6(11) . .
C24 C21 C25 57.4(11) 3_667 3_667
C22 C21 C25 105.6(11) . 3_667
C25 C21 C25 28.8(9) . 3_667
C19 C21 C25 126.3(10) . 3_667
C21 C22 C23 119.4(14) . .
C21 C22 H22A 121.4 . .
C23 C22 H22A 119.0 . .
C24 N2 C23 117.4(13) . .
C24 N2 C20 76.5(13) . 3_667
C23 N2 C20 161.7(15) . 3_667
N2 C23 C22 122.2(15) . .
N2 C23 H23A 119.7 . .
C22 C23 H23A 117.8 . .
N2 C24 C21 148.1(10) . 3_667
N2 C24 C25 123.1(16) . .
C21 C24 C25 67.7(12) 3_667 .
N2 C24 C25 112.0(14) . 3_667
C21 C24 C25 60.4(12) 3_667 3_667
C25 C24 C25 30.4(9) . 3_667
N2 C24 C19 102.2(13) . 3_667
C21 C24 C19 60.0(10) 3_667 3_667
C25 C24 C19 127.7(14) . 3_667
C25 C24 C19 112.5(15) 3_667 3_667
N2 C24 C20 55.7(11) . 3_667
C21 C24 C20 107.6(13) 3_667 3_667
C25 C24 C20 169.2(13) . 3_667
C25 C24 C20 138.9(16) 3_667 3_667
C19 C24 C20 48.5(5) 3_667 3_667
N2 C24 H24A 117.6 . .
C21 C24 H24A 58.6 3_667 .
C25 C24 H24A 119.1 . .
C25 C24 H24A 118.9 3_667 .
C19 C24 H24A 26.1 3_667 .
C20 C24 H24A 62.4 3_667 .
C25 C25 C24 77(3) 3_667 .
C25 C25 C21 85(3) 3_667 .
C24 C25 C21 120.9(17) . .
C25 C25 C24 72(3) 3_667 3_667
C24 C25 C24 149.6(9) . 3_667
C21 C25 C24 57.2(10) . 3_667
C25 C25 C21 66(3) 3_667 3_667
C24 C25 C21 54.9(10) . 3_667
C21 C25 C21 151.2(9) . 3_667
C24 C25 C21 110.4(14) 3_667 3_667
C25 C25 H25A 103.0 3_667 .
C24 C25 H25A 119.1 . .
C21 C25 H25A 119.8 . .
C24 C25 H25A 69.0 3_667 .
C21 C25 H25A 69.8 3_667 .
O8 C26 O7 122.3(11) . .
O8 C26 C17 118.8(8) . .
O7 C26 C17 118.5(9) . .
O8 C26 O6 122.9(10) . 3_666
O7 C26 O6 4.9(12) . 3_666
C17 C26 O6 118.3(7) . 3_666
O8 C26 Sm1 63.9(7) . 3_666
O7 C26 Sm1 59.7(7) . 3_666
C17 C26 Sm1 174.3(7) . 3_666
O6 C26 Sm1 59.3(5) 3_666 3_666
C27 N3 C28 99.5(15) . .
C27 N3 C29 126.4(14) . .
C28 N3 C29 131.6(15) . .
O15 C27 N3 114.4(16) . .
O15 C27 H27A 122.8 . .
N3 C27 H27A 122.8 . .
N3 C28 H28A 109.5 . .
N3 C28 H28B 109.5 . .
H28A C28 H28B 109.5 . .
N3 C28 H28C 109.5 . .
H28A C28 H28C 109.5 . .
H28B C28 H28C 109.5 . .
N3 C29 H29A 109.5 . .
N3 C29 H29B 109.5 . .
H29A C29 H29B 109.5 . .
N3 C29 H29C 109.5 . .
H29A C29 H29C 109.5 . .
H29B C29 H29C 109.5 . .

loop_
_geom_bond_atom_site_label_1
_geom_bond_atom_site_label_2
_geom_bond_distance
_geom_bond_site_symmetry_2
Sm1 O13 2.35(2) 4_565
Sm1 O3 2.370(4) 4_565
Sm1 O1 2.377(4) 3_566
Sm1 O4 2.389(4) 2_556
Sm1 O2 2.423(4) .
Sm1 O9 2.450(4) .
Sm1 O7 2.479(14) 3_666
Sm1 O6 2.483(14) .
Sm1 O10 2.49(2) .
Sm1 O5 2.55(2) .
Sm1 O8 2.572(12) 3_666
Sm1 O1 2.788(4) .
O1 C1 1.252(7) .
O1 Sm1 2.377(4) 3_566
O2 C1 1.253(7) .
O3 C13 1.264(6) .
O3 Sm1 2.370(4) 4_566
O4 C13 1.252(7) .
O4 Sm1 2.389(4) 2_546
N1 C11 1.298(9) .
N1 C10 1.331(9) .
C1 C2 1.486(8) .
C2 C3 1.389(7) .
C2 C7 1.395(7) .
C3 C4 1.387(7) .
C3 H3A 0.9500 .
C4 C5 1.397(7) .
C4 C13 1.502(8) .
C5 C6 1.392(8) .
C5 H5A 0.9500 .
C6 C7 1.408(8) .
C6 C8 1.494(7) .
C7 H7A 0.9500 .
C8 C9 1.369(9) .
C8 C12 1.368(9) .
C9 C10 1.387(8) .
C9 H9A 0.9500 .
C10 H10A 0.9500 .
C11 C12 1.379(9) .
C11 H11A 0.9500 .
C12 H12A 0.9500 .
O5 C14 1.254(9) .
O6 O7 0.518(9) 3_666
O6 C14 1.257(8) .
O6 C26 1.770(12) 3_666
O7 O6 0.518(9) 3_666
O7 C26 1.268(8) .
O7 C14 1.762(12) 3_666
O7 Sm1 2.479(14) 3_666
O8 C26 1.258(9) .
O8 Sm1 2.572(12) 3_666
C14 C15 1.499(10) .
C14 O7 1.762(12) 3_666
C15 C16 1.3900 .
C15 C20 1.3900 .
C16 C17 1.3900 .
C17 C18 1.3900 .
C17 C26 1.527(10) .
C18 C19 1.3900 .
C18 H18A 0.9746 .
C19 C20 1.3900 .
C19 C21 1.499(12) .
C19 C24 1.614(16) 3_667
C20 N2 1.491(14) 3_667
C20 C24 1.756(16) 3_667
C20 H20A 0.9661 .
C21 C24 1.345(18) 3_667
C21 C22 1.386(16) .
C21 C25 1.39(2) .
C21 C25 1.52(2) 3_667
C22 C23 1.426(19) .
C22 H22A 0.9629 .
N2 C24 1.34(2) .
N2 C23 1.36(2) .
N2 C20 1.49(2) 3_667
C23 H23A 0.9661 .
C24 C21 1.345(18) 3_667
C24 C25 1.38(2) .
C24 C25 1.42(2) 3_667
C24 C19 1.614(19) 3_667
C24 C20 1.756(17) 3_667
C24 H24A 0.9626 .
C25 C25 0.74(2) 3_667
C25 C24 1.42(2) 3_667
C25 C21 1.52(2) 3_667
C25 H25A 0.9662 .
C26 O6 1.770(12) 3_666
C26 Sm1 2.864(9) 3_666
O13 Sm1 2.35(2) 4_566
O15 C27 1.274(9) .
N3 C27 1.428(19) .
N3 C28 1.476(9) .
N3 C29 1.494(9) .
C27 H27A 0.9500 .
C28 H28A 0.9800 .
C28 H28B 0.9800 .
C28 H28C 0.9800 .
C29 H29A 0.9800 .
C29 H29B 0.9800 .
C29 H29C 0.9800 .
